data_7037434
loop_
_publ_author_name
'Ji, Wei'
'Qu, Jian'
'Jing, Su'
'Zhu, Dunru'
'Huang, Wei'

_publ_section_title
;
 Copper(i) halide clusters based upon ferrocenylchalcogenoether ligands:
 donors, halides and semi-rigidity effects on the geometry and catalytic
 activity.
;
_journal_issue 3
_journal_name_full 'Dalton transactions (Cambridge, England : 2003)'
_journal_page_first 1016
_journal_page_last 1024
_journal_paper_doi 10.1039/c5dt03993b
_journal_volume 45
_journal_year 2016
_chemical_formula_sum 'C21 H20 Br Cu Fe2 Te2'
_chemical_formula_weight 782.72
_space_group_crystal_system triclinic
_space_group_IT_number 2
_space_group_name_Hall '-P 1'
_space_group_name_H-M_alt 'P -1'
_symmetry_space_group_name_Hall '-P 1'
_symmetry_space_group_name_H-M 'P -1'
_atom_sites_solution_hydrogens geom
_audit_creation_method SHELXL-2014/7
_audit_update_record
;
2015-11-13 deposited with the CCDC.
2015-11-20 downloaded from the CCDC.
;
_cell_angle_alpha 104.562(4)
_cell_angle_beta 101.494(4)
_cell_angle_gamma 96.643(4)
_cell_formula_units_Z 2
_cell_length_a 7.532(3)
_cell_length_b 11.313(4)
_cell_length_c 13.866(5)
_cell_measurement_reflns_used 2531
_cell_measurement_temperature 293(2)
_cell_measurement_theta_max 25.82
_cell_measurement_theta_min 2.77
_cell_volume 1103.4(7)
_computing_cell_refinement 'SAINT (Bruker, 2005)'
_computing_data_collection 'APEX2 (Bruker, 2005)'
_computing_data_reduction SAINT
_computing_molecular_graphics SHELXTL
_computing_publication_material SHELXTL
_computing_structure_refinement 'SHELXL-2014/7 (Sheldrick, 2014)'
_computing_structure_solution 'SHELXL-2014/7 (Sheldrick, 2014)'
_diffrn_ambient_temperature 293(2)
_diffrn_measured_fraction_theta_full 0.978
_diffrn_measured_fraction_theta_max 0.978
_diffrn_measurement_device_type 'Bruker Apex2 CCD'
_diffrn_measurement_method '\w scans'
_diffrn_radiation_type MoK\a
_diffrn_radiation_wavelength 0.71073
_diffrn_reflns_av_R_equivalents 0.0400
_diffrn_reflns_av_unetI/netI 0.0513
_diffrn_reflns_laue_measured_fraction_full 0.978
_diffrn_reflns_laue_measured_fraction_max 0.978
_diffrn_reflns_limit_h_max 8
_diffrn_reflns_limit_h_min -8
_diffrn_reflns_limit_k_max 13
_diffrn_reflns_limit_k_min -13
_diffrn_reflns_limit_l_max 16
_diffrn_reflns_limit_l_min -16
_diffrn_reflns_number 7747
_diffrn_reflns_point_group_measured_fraction_full 0.978
_diffrn_reflns_point_group_measured_fraction_max 0.978
_diffrn_reflns_theta_full 25.004
_diffrn_reflns_theta_max 25.004
_diffrn_reflns_theta_min 1.562
_diffrn_source 'fine-focus sealed tube'
_exptl_absorpt_coefficient_mu 6.658
_exptl_absorpt_correction_T_max 0.4155
_exptl_absorpt_correction_T_min 0.3494
_exptl_absorpt_correction_type multi-scan
_exptl_absorpt_process_details '(SADABS; Sheldrick, 2003)'
_exptl_crystal_colour yellow
_exptl_crystal_density_diffrn 2.356
_exptl_crystal_density_method 'not measured'
_exptl_crystal_description cube
_exptl_crystal_F_000 732
_exptl_crystal_size_max 0.200
_exptl_crystal_size_mid 0.190
_exptl_crystal_size_min 0.160
_refine_diff_density_max 2.186
_refine_diff_density_min -0.900
_refine_diff_density_rms 0.135
_refine_ls_extinction_method none
_refine_ls_goodness_of_fit_ref 1.074
_refine_ls_hydrogen_treatment constr
_refine_ls_matrix_type full
_refine_ls_number_parameters 244
_refine_ls_number_reflns 3801
_refine_ls_number_restraints 0
_refine_ls_restrained_S_all 1.074
_refine_ls_R_factor_all 0.0548
_refine_ls_R_factor_gt 0.0405
_refine_ls_shift/su_max 0.001
_refine_ls_shift/su_mean 0.000
_refine_ls_structure_factor_coef Fsqd
_refine_ls_weighting_details 'w=1/[\s^2^(Fo^2^)+(0.0497P)^2^] where P=(Fo^2^+2Fc^2^)/3'
_refine_ls_weighting_scheme calc
_refine_ls_wR_factor_gt 0.0989
_refine_ls_wR_factor_ref 0.1051
_reflns_Friedel_coverage 0.000
_reflns_number_gt 2955
_reflns_number_total 3801
_reflns_threshold_expression 'I > 2\s(I)'
_cod_data_source_file c5dt03993b2.cif
_cod_data_source_block JWC5
_cod_depositor_comments 'Adding full bibliography for 7037430--7037437.cif.'
_cod_database_code 7037434
_audit_block_doi 10.5517/cc1jlwjj
_shelx_shelxl_version_number 2014/7
_shelx_space_group_comment
;
The symmetry employed for this shelxl refinement is uniquely defined
by the following loop, which should always be used as a source of
symmetry information in preference to the above space-group names.
They are only intended as comments.
;
_shelx_estimated_absorpt_t_min 0.349
_shelx_estimated_absorpt_t_max 0.416

loop_
_space_group_symop_operation_xyz
'x, y, z'
'-x, -y, -z'

loop_
_atom_site_label
_atom_site_type_symbol
_atom_site_fract_x
_atom_site_fract_y
_atom_site_fract_z
_atom_site_U_iso_or_equiv
_atom_site_adp_type
_atom_site_occupancy
_atom_site_site_symmetry_order
_atom_site_calc_flag
_atom_site_refinement_flags_posn
_atom_site_refinement_flags_adp
Te1 Te 0.62716(6) 0.55684(4) 0.30574(4) 0.04725(17) Uani 1 1 d . .
Te2 Te 0.18146(6) 0.62184(5) 0.32159(4) 0.04880(17) Uani 1 1 d . .
Br Br 0.96087(12) 0.66005(7) 0.59170(6) 0.0589(2) Uani 1 1 d . .
Cu Cu 0.94128(12) 0.54525(9) 0.41400(8) 0.0557(3) Uani 1 1 d . .
Fe1 Fe 0.55983(13) 0.27026(10) 0.10297(7) 0.0437(3) Uani 1 1 d . .
Fe2 Fe 0.08828(12) 0.92112(9) 0.30684(7) 0.0371(2) Uani 1 1 d . .
C1 C 0.4909(9) 0.3787(7) 0.2262(5) 0.0468(18) Uani 1 1 d . .
C2 C 0.3378(9) 0.3420(8) 0.1376(6) 0.055(2) Uani 1 1 d . .
H2A H 0.2756 0.3984 0.1050 0.066 Uiso 1 1 calc R U
C3 C 0.2940(10) 0.2143(8) 0.1062(6) 0.057(2) Uani 1 1 d . .
H3A H 0.1963 0.1650 0.0470 0.069 Uiso 1 1 calc R U
C5 C 0.5373(10) 0.2662(7) 0.2480(5) 0.0482(18) Uani 1 1 d . .
H5A H 0.6368 0.2610 0.3035 0.058 Uiso 1 1 calc R U
C6 C 0.6148(12) 0.3164(10) -0.0239(7) 0.069(2) Uani 1 1 d . .
H6A H 0.5441 0.3628 -0.0639 0.083 Uiso 1 1 calc R U
C7 C 0.7677(12) 0.3677(9) 0.0633(7) 0.073(3) Uani 1 1 d . .
H7A H 0.8201 0.4559 0.0939 0.088 Uiso 1 1 calc R U
C8 C 0.8287(10) 0.2680(10) 0.0976(6) 0.066(2) Uani 1 1 d . .
H8A H 0.9309 0.2758 0.1563 0.079 Uiso 1 1 calc R U
C9 C 0.7178(12) 0.1575(9) 0.0349(6) 0.065(2) Uani 1 1 d . .
H9A H 0.7296 0.0741 0.0409 0.078 Uiso 1 1 calc R U
C10 C 0.5858(12) 0.1873(9) -0.0408(6) 0.066(2) Uani 1 1 d . .
H10A H 0.4902 0.1275 -0.0953 0.079 Uiso 1 1 calc R U
C11 C 0.2491(8) 0.8154(6) 0.3715(5) 0.0399(16) Uani 1 1 d . .
C12 C 0.3547(9) 0.8949(8) 0.3291(6) 0.052(2) Uani 1 1 d . .
H12A H 0.4203 0.8678 0.2753 0.062 Uiso 1 1 calc R U
C13 C 0.3481(10) 1.0186(8) 0.3792(6) 0.056(2) Uani 1 1 d . .
H13A H 0.4067 1.0926 0.3655 0.067 Uiso 1 1 calc R U
C14 C 0.2413(10) 1.0176(7) 0.4507(6) 0.053(2) Uani 1 1 d . .
H14A H 0.2118 1.0917 0.4945 0.064 Uiso 1 1 calc R U
C15 C 0.1775(9) 0.8949(7) 0.4485(5) 0.0435(17) Uani 1 1 d . .
H15A H 0.1005 0.8683 0.4910 0.052 Uiso 1 1 calc R U
C16 C -0.0090(12) 0.8918(14) 0.1542(6) 0.088(4) Uani 1 1 d . .
H16A H 0.0588 0.8706 0.1006 0.105 Uiso 1 1 calc R U
C17 C -0.1151(11) 0.8074(8) 0.1913(7) 0.066(2) Uani 1 1 d . .
H17A H -0.1335 0.7166 0.1683 0.079 Uiso 1 1 calc R U
C18 C -0.1934(9) 0.8784(8) 0.2619(6) 0.053(2) Uani 1 1 d . .
H18A H -0.2733 0.8459 0.3005 0.063 Uiso 1 1 calc R U
C19 C -0.1358(11) 1.0024(8) 0.2735(7) 0.059(2) Uani 1 1 d . .
H19A H -0.1693 1.0714 0.3210 0.071 Uiso 1 1 calc R U
C20 C -0.0252(12) 1.0139(11) 0.2102(9) 0.080(3) Uani 1 1 d . .
H20A H 0.0324 1.0921 0.2025 0.096 Uiso 1 1 calc R U
C23 C 0.4161(11) 0.1650(8) 0.1737(6) 0.062(2) Uani 1 1 d . .
H23A H 0.4165 0.0771 0.1684 0.075 Uiso 1 1 calc R U
C21 C 0.4379(9) 0.5894(7) 0.4034(5) 0.0480(18) Uani 1 1 d . .
H21A H 0.4926 0.6608 0.4619 0.072 Uiso 1 1 calc R U
H21B H 0.4145 0.5180 0.4288 0.072 Uiso 1 1 calc R U

loop_
_atom_site_aniso_label
_atom_site_aniso_U_11
_atom_site_aniso_U_22
_atom_site_aniso_U_33
_atom_site_aniso_U_23
_atom_site_aniso_U_13
_atom_site_aniso_U_12
Te1 0.0320(3) 0.0480(3) 0.0619(3) 0.0172(2) 0.0083(2) 0.0088(2)
Te2 0.0335(3) 0.0542(3) 0.0569(3) 0.0121(2) 0.0055(2) 0.0178(2)
Br 0.0673(5) 0.0415(4) 0.0589(5) 0.0050(4) 0.0043(4) 0.0132(4)
Cu 0.0455(5) 0.0511(6) 0.0639(6) 0.0116(5) 0.0043(5) 0.0078(4)
Fe1 0.0331(5) 0.0629(7) 0.0329(5) 0.0086(5) 0.0084(4) 0.0098(5)
Fe2 0.0274(5) 0.0471(6) 0.0377(5) 0.0163(4) 0.0042(4) 0.0072(4)
C1 0.034(4) 0.054(5) 0.045(4) 0.001(3) 0.006(3) 0.010(3)
C2 0.033(4) 0.077(6) 0.049(5) 0.006(4) 0.009(3) 0.017(4)
C3 0.036(4) 0.080(6) 0.042(5) 0.001(4) 0.004(3) -0.002(4)
C5 0.049(4) 0.059(5) 0.034(4) 0.010(3) 0.012(3) 0.002(4)
C6 0.069(6) 0.104(8) 0.053(5) 0.038(5) 0.028(5) 0.028(5)
C7 0.066(6) 0.082(7) 0.075(6) 0.013(5) 0.047(5) -0.003(5)
C8 0.031(4) 0.116(8) 0.053(5) 0.020(5) 0.013(4) 0.020(5)
C9 0.063(5) 0.089(7) 0.054(5) 0.020(5) 0.029(4) 0.036(5)
C10 0.067(5) 0.094(7) 0.033(4) 0.003(4) 0.017(4) 0.027(5)
C11 0.031(3) 0.047(4) 0.045(4) 0.014(3) 0.011(3) 0.014(3)
C12 0.027(3) 0.084(6) 0.056(5) 0.037(5) 0.013(3) 0.013(4)
C13 0.040(4) 0.057(5) 0.068(5) 0.036(4) -0.010(4) -0.005(4)
C14 0.049(4) 0.055(5) 0.043(4) 0.003(4) -0.007(4) 0.012(4)
C15 0.040(4) 0.059(5) 0.035(4) 0.022(3) 0.005(3) 0.008(3)
C16 0.048(5) 0.195(13) 0.031(5) 0.042(7) 0.008(4) 0.041(7)
C17 0.059(5) 0.054(5) 0.057(5) -0.004(4) -0.024(4) 0.009(4)
C18 0.031(4) 0.074(6) 0.057(5) 0.028(4) 0.009(3) 0.007(4)
C19 0.050(5) 0.058(5) 0.067(6) 0.015(4) 0.000(4) 0.027(4)
C20 0.047(5) 0.106(8) 0.098(8) 0.078(7) -0.013(5) -0.003(5)
C23 0.062(5) 0.060(5) 0.059(5) 0.006(4) 0.026(4) -0.008(4)
C21 0.041(4) 0.054(4) 0.050(4) 0.013(4) 0.007(3) 0.025(3)

loop_
_atom_type_symbol
_atom_type_description
_atom_type_scat_dispersion_real
_atom_type_scat_dispersion_imag
_atom_type_scat_source
C C 0.0033 0.0016 'International Tables Vol C Tables 4.2.6.8 and 6.1.1.4'
H H 0.0000 0.0000 'International Tables Vol C Tables 4.2.6.8 and 6.1.1.4'
Br Br -0.2901 2.4595 'International Tables Vol C Tables 4.2.6.8 and 6.1.1.4'
Cu Cu 0.3201 1.2651 'International Tables Vol C Tables 4.2.6.8 and 6.1.1.4'
Fe Fe 0.3463 0.8444 'International Tables Vol C Tables 4.2.6.8 and 6.1.1.4'
Te Te -0.5308 1.6751 'International Tables Vol C Tables 4.2.6.8 and 6.1.1.4'

loop_
_geom_angle_atom_site_label_1
_geom_angle_atom_site_label_2
_geom_angle_atom_site_label_3
_geom_angle
_geom_angle_site_symmetry_1
_geom_angle_site_symmetry_3
C1 Te1 C21 94.0(3) . .
C1 Te1 Cu 109.0(2) . .
C21 Te1 Cu 109.13(18) . .
C11 Te2 C21 95.7(3) . .
C11 Te2 Cu 109.96(18) . 1_455
C21 Te2 Cu 103.6(2) . 1_455
Cu Br Cu 70.26(4) . 2_766
Br Cu Br 109.74(4) . 2_766
Br Cu Te1 107.66(5) . .
Br Cu Te1 120.46(4) 2_766 .
Br Cu Te2 118.30(5) . 1_655
Br Cu Te2 95.98(4) 2_766 1_655
Te1 Cu Te2 104.93(5) . 1_655
Br Cu Cu 55.83(4) . 2_766
Br Cu Cu 53.91(4) 2_766 2_766
Te1 Cu Cu 134.92(6) . 2_766
Te2 Cu Cu 119.91(5) 1_655 2_766
C2 Fe1 C9 161.8(3) . .
C2 Fe1 C1 41.5(3) . .
C9 Fe1 C1 153.6(3) . .
C2 Fe1 C10 125.6(3) . .
C9 Fe1 C10 41.2(3) . .
C1 Fe1 C10 164.7(3) . .
C2 Fe1 C3 39.6(3) . .
C9 Fe1 C3 124.5(4) . .
C1 Fe1 C3 68.4(3) . .
C10 Fe1 C3 106.7(3) . .
C2 Fe1 C8 157.6(4) . .
C9 Fe1 C8 40.0(4) . .
C1 Fe1 C8 121.3(3) . .
C10 Fe1 C8 67.9(3) . .
C3 Fe1 C8 161.6(4) . .
C2 Fe1 C7 123.0(4) . .
C9 Fe1 C7 68.0(4) . .
C1 Fe1 C7 110.3(3) . .
C10 Fe1 C7 67.8(4) . .
C3 Fe1 C7 155.6(4) . .
C8 Fe1 C7 40.5(4) . .
C2 Fe1 C6 109.3(3) . .
C9 Fe1 C6 68.5(4) . .
C1 Fe1 C6 128.6(4) . .
C10 Fe1 C6 40.1(4) . .
C3 Fe1 C6 119.6(3) . .
C8 Fe1 C6 68.4(4) . .
C7 Fe1 C6 40.9(4) . .
C2 Fe1 C5 69.0(3) . .
C9 Fe1 C5 117.5(3) . .
C1 Fe1 C5 41.3(3) . .
C10 Fe1 C5 152.0(4) . .
C3 Fe1 C5 68.3(3) . .
C8 Fe1 C5 107.7(3) . .
C7 Fe1 C5 127.9(3) . .
C6 Fe1 C5 166.4(4) . .
C2 Fe1 C23 68.2(4) . .
C9 Fe1 C23 105.1(4) . .
C1 Fe1 C23 68.5(3) . .
C10 Fe1 C23 118.0(4) . .
C3 Fe1 C23 41.0(3) . .
C8 Fe1 C23 124.4(4) . .
C7 Fe1 C23 163.0(4) . .
C6 Fe1 C23 153.0(4) . .
C5 Fe1 C23 40.0(3) . .
C20 Fe2 C17 68.9(4) . .
C20 Fe2 C16 41.6(4) . .
C17 Fe2 C16 41.4(4) . .
C20 Fe2 C11 162.3(4) . .
C17 Fe2 C11 108.6(3) . .
C16 Fe2 C11 125.0(4) . .
C20 Fe2 C12 124.1(4) . .
C17 Fe2 C12 122.7(4) . .
C16 Fe2 C12 107.1(3) . .
C11 Fe2 C12 41.4(3) . .
C20 Fe2 C19 38.6(4) . .
C17 Fe2 C19 67.3(3) . .
C16 Fe2 C19 67.3(4) . .
C11 Fe2 C19 158.0(3) . .
C12 Fe2 C19 159.3(3) . .
C20 Fe2 C14 119.8(4) . .
C17 Fe2 C14 161.8(4) . .
C16 Fe2 C14 155.3(5) . .
C11 Fe2 C14 68.2(3) . .
C12 Fe2 C14 67.7(3) . .
C19 Fe2 C14 108.5(3) . .
C20 Fe2 C18 66.1(3) . .
C17 Fe2 C18 39.5(3) . .
C16 Fe2 C18 67.1(3) . .
C11 Fe2 C18 123.9(3) . .
C12 Fe2 C18 158.9(3) . .
C19 Fe2 C18 39.3(3) . .
C14 Fe2 C18 126.2(3) . .
C20 Fe2 C15 154.2(4) . .
C17 Fe2 C15 125.6(3) . .
C16 Fe2 C15 163.1(5) . .
C11 Fe2 C15 41.5(3) . .
C12 Fe2 C15 69.3(3) . .
C19 Fe2 C15 121.9(3) . .
C14 Fe2 C15 40.1(3) . .
C18 Fe2 C15 109.9(3) . .
C20 Fe2 C13 106.7(3) . .
C17 Fe2 C13 157.4(4) . .
C16 Fe2 C13 120.5(4) . .
C11 Fe2 C13 68.5(3) . .
C12 Fe2 C13 40.3(3) . .
C19 Fe2 C13 123.8(3) . .
C14 Fe2 C13 39.8(3) . .
C18 Fe2 C13 160.4(4) . .
C15 Fe2 C13 68.1(3) . .
C2 C1 C5 106.9(6) . .
C2 C1 Fe1 69.1(4) . .
C5 C1 Fe1 70.4(4) . .
C2 C1 Te1 127.4(6) . .
C5 C1 Te1 125.6(5) . .
Fe1 C1 Te1 124.0(3) . .
C3 C2 C1 108.6(7) . .
C3 C2 Fe1 70.6(4) . .
C1 C2 Fe1 69.4(4) . .
C3 C2 H2A 125.7 . .
C1 C2 H2A 125.7 . .
Fe1 C2 H2A 125.7 . .
C2 C3 C23 109.0(7) . .
C2 C3 Fe1 69.8(4) . .
C23 C3 Fe1 70.3(4) . .
C2 C3 H3A 125.5 . .
C23 C3 H3A 125.5 . .
Fe1 C3 H3A 125.5 . .
C23 C5 C1 107.8(7) . .
C23 C5 Fe1 70.1(4) . .
C1 C5 Fe1 68.3(4) . .
C23 C5 H5A 126.1 . .
C1 C5 H5A 126.1 . .
Fe1 C5 H5A 126.1 . .
C10 C6 C7 107.0(8) . .
C10 C6 Fe1 69.1(5) . .
C7 C6 Fe1 69.3(5) . .
C10 C6 H6A 126.5 . .
C7 C6 H6A 126.5 . .
Fe1 C6 H6A 126.5 . .
C8 C7 C6 107.8(8) . .
C8 C7 Fe1 69.4(5) . .
C6 C7 Fe1 69.8(5) . .
C8 C7 H7A 126.1 . .
C6 C7 H7A 126.1 . .
Fe1 C7 H7A 126.1 . .
C9 C8 C7 108.7(8) . .
C9 C8 Fe1 69.5(4) . .
C7 C8 Fe1 70.1(4) . .
C9 C8 H8A 125.7 . .
C7 C8 H8A 125.7 . .
Fe1 C8 H8A 125.7 . .
C8 C9 C10 107.7(8) . .
C8 C9 Fe1 70.5(5) . .
C10 C9 Fe1 69.6(4) . .
C8 C9 H9A 126.1 . .
C10 C9 H9A 126.1 . .
Fe1 C9 H9A 126.1 . .
C6 C10 C9 108.8(8) . .
C6 C10 Fe1 70.8(5) . .
C9 C10 Fe1 69.2(4) . .
C6 C10 H10A 125.6 . .
C9 C10 H10A 125.6 . .
Fe1 C10 H10A 125.6 . .
C12 C11 C15 107.2(6) . .
C12 C11 Fe2 69.4(4) . .
C15 C11 Fe2 69.9(4) . .
C12 C11 Te2 127.4(5) . .
C15 C11 Te2 125.0(5) . .
Fe2 C11 Te2 120.5(3) . .
C13 C12 C11 107.8(7) . .
C13 C12 Fe2 70.5(4) . .
C11 C12 Fe2 69.2(4) . .
C13 C12 H12A 126.1 . .
C11 C12 H12A 126.1 . .
Fe2 C12 H12A 126.1 . .
C14 C13 C12 108.3(7) . .
C14 C13 Fe2 69.9(4) . .
C12 C13 Fe2 69.2(4) . .
C14 C13 H13A 125.8 . .
C12 C13 H13A 125.8 . .
Fe2 C13 H13A 125.8 . .
C13 C14 C15 110.2(7) . .
C13 C14 Fe2 70.3(4) . .
C15 C14 Fe2 70.0(4) . .
C13 C14 H14A 124.9 . .
C15 C14 H14A 124.9 . .
Fe2 C14 H14A 124.9 . .
C14 C15 C11 106.5(6) . .
C14 C15 Fe2 69.8(4) . .
C11 C15 Fe2 68.6(4) . .
C14 C15 H15A 126.7 . .
C11 C15 H15A 126.7 . .
Fe2 C15 H15A 126.7 . .
C17 C16 C20 105.9(8) . .
C17 C16 Fe2 69.3(4) . .
C20 C16 Fe2 69.1(5) . .
C17 C16 H16A 127.0 . .
C20 C16 H16A 127.0 . .
Fe2 C16 H16A 127.0 . .
C18 C17 C16 106.6(8) . .
C18 C17 Fe2 71.3(4) . .
C16 C17 Fe2 69.3(5) . .
C18 C17 H17A 126.6 . .
C16 C17 H17A 126.6 . .
Fe2 C17 H17A 126.6 . .
C19 C18 C17 109.7(8) . .
C19 C18 Fe2 69.9(4) . .
C17 C18 Fe2 69.2(4) . .
C19 C18 H18A 125.1 . .
C17 C18 H18A 125.1 . .
Fe2 C18 H18A 125.1 . .
C20 C19 C18 109.4(8) . .
C20 C19 Fe2 69.9(5) . .
C18 C19 Fe2 70.7(4) . .
C20 C19 H19A 125.3 . .
C18 C19 H19A 125.3 . .
Fe2 C19 H19A 125.3 . .
C19 C20 C16 108.3(8) . .
C19 C20 Fe2 71.5(5) . .
C16 C20 Fe2 69.3(5) . .
C19 C20 H20A 125.8 . .
C16 C20 H20A 125.8 . .
Fe2 C20 H20A 125.8 . .
C5 C23 C3 107.7(8) . .
C5 C23 Fe1 69.9(4) . .
C3 C23 Fe1 68.6(4) . .
C5 C23 H23A 126.1 . .
C3 C23 H23A 126.1 . .
Fe1 C23 H23A 126.1 . .
Te1 C21 Te2 111.1(3) . .
Te1 C21 H21A 109.4 . .
Te2 C21 H21A 109.4 . .
Te1 C21 H21B 109.4 . .
Te2 C21 H21B 109.4 . .
H21A C21 H21B 108.0 . .

loop_
_geom_bond_atom_site_label_1
_geom_bond_atom_site_label_2
_geom_bond_distance
_geom_bond_site_symmetry_2
Te1 C1 2.070(7) .
Te1 C21 2.154(7) .
Te1 Cu 2.5736(13) .
Te2 C11 2.091(7) .
Te2 C21 2.157(6) .
Te2 Cu 2.6048(13) 1_455
Br Cu 2.4457(15) .
Br Cu 2.5042(15) 2_766
Cu Br 2.5042(15) 2_766
Cu Te2 2.6048(13) 1_655
Cu Cu 2.849(2) 2_766
Fe1 C2 2.031(7) .
Fe1 C9 2.032(8) .
Fe1 C1 2.034(7) .
Fe1 C10 2.038(7) .
Fe1 C3 2.042(7) .
Fe1 C8 2.044(7) .
Fe1 C7 2.054(8) .
Fe1 C6 2.059(8) .
Fe1 C5 2.062(7) .
Fe1 C23 2.065(8) .
Fe2 C20 2.021(8) .
Fe2 C17 2.024(7) .
Fe2 C16 2.025(8) .
Fe2 C11 2.035(7) .
Fe2 C12 2.036(7) .
Fe2 C19 2.042(7) .
Fe2 C14 2.049(7) .
Fe2 C18 2.051(7) .
Fe2 C15 2.052(6) .
Fe2 C13 2.053(7) .
C1 C2 1.442(9) .
C1 C5 1.444(10) .
C2 C3 1.379(11) .
C2 H2A 0.9800 .
C3 C23 1.440(11) .
C3 H3A 0.9800 .
C5 C23 1.412(10) .
C5 H5A 0.9800 .
C6 C10 1.403(13) .
C6 C7 1.436(12) .
C6 H6A 0.9800 .
C7 C8 1.419(13) .
C7 H7A 0.9800 .
C8 C9 1.393(12) .
C8 H8A 0.9800 .
C9 C10 1.430(11) .
C9 H9A 0.9800 .
C10 H10A 0.9800 .
C11 C12 1.439(9) .
C11 C15 1.448(9) .
C12 C13 1.409(11) .
C12 H12A 0.9800 .
C13 C14 1.397(11) .
C13 H13A 0.9800 .
C14 C15 1.407(10) .
C14 H14A 0.9800 .
C15 H15A 0.9800 .
C16 C17 1.432(13) .
C16 C20 1.436(14) .
C16 H16A 0.9800 .
C17 C18 1.378(11) .
C17 H17A 0.9800 .
C18 C19 1.378(11) .
C18 H18A 0.9800 .
C19 C20 1.343(12) .
C19 H19A 0.9800 .
C20 H20A 0.9800 .
C23 H23A 0.9800 .
C21 H21A 0.9700 .
C21 H21B 0.9700 .

loop_
_geom_torsion_atom_site_label_1
_geom_torsion_atom_site_label_2
_geom_torsion_atom_site_label_3
_geom_torsion_atom_site_label_4
_geom_torsion
C5 C1 C2 C3 -0.6(8)
Fe1 C1 C2 C3 59.9(5)
Te1 C1 C2 C3 177.5(5)
C5 C1 C2 Fe1 -60.5(5)
Te1 C1 C2 Fe1 117.5(5)
C1 C2 C3 C23 0.4(8)
Fe1 C2 C3 C23 59.6(5)
C1 C2 C3 Fe1 -59.2(5)
C2 C1 C5 C23 0.5(8)
Fe1 C1 C5 C23 -59.2(5)
Te1 C1 C5 C23 -177.6(5)
C2 C1 C5 Fe1 59.7(5)
Te1 C1 C5 Fe1 -118.4(5)
C10 C6 C7 C8 0.1(9)
Fe1 C6 C7 C8 59.2(5)
C10 C6 C7 Fe1 -59.1(6)
C6 C7 C8 C9 -0.4(9)
Fe1 C7 C8 C9 59.0(6)
C6 C7 C8 Fe1 -59.4(5)
C7 C8 C9 C10 0.6(9)
Fe1 C8 C9 C10 60.0(5)
C7 C8 C9 Fe1 -59.4(6)
C7 C6 C10 C9 0.3(9)
Fe1 C6 C10 C9 -59.0(5)
C7 C6 C10 Fe1 59.2(5)
C8 C9 C10 C6 -0.5(9)
Fe1 C9 C10 C6 60.0(6)
C8 C9 C10 Fe1 -60.5(5)
C15 C11 C12 C13 0.3(7)
Fe2 C11 C12 C13 60.2(5)
Te2 C11 C12 C13 173.5(5)
C15 C11 C12 Fe2 -59.9(4)
Te2 C11 C12 Fe2 113.3(5)
C11 C12 C13 C14 -0.2(8)
Fe2 C12 C13 C14 59.2(5)
C11 C12 C13 Fe2 -59.4(5)
C12 C13 C14 C15 0.1(8)
Fe2 C13 C14 C15 58.8(5)
C12 C13 C14 Fe2 -58.8(5)
C13 C14 C15 C11 0.1(8)
Fe2 C14 C15 C11 59.1(4)
C13 C14 C15 Fe2 -58.9(5)
C12 C11 C15 C14 -0.3(7)
Fe2 C11 C15 C14 -59.8(4)
Te2 C11 C15 C14 -173.6(5)
C12 C11 C15 Fe2 59.6(4)
Te2 C11 C15 Fe2 -113.8(5)
C20 C16 C17 C18 2.2(8)
Fe2 C16 C17 C18 61.9(5)
C20 C16 C17 Fe2 -59.7(5)
C16 C17 C18 C19 -2.3(8)
Fe2 C17 C18 C19 58.3(5)
C16 C17 C18 Fe2 -60.6(5)
C17 C18 C19 C20 1.5(9)
Fe2 C18 C19 C20 59.3(6)
C17 C18 C19 Fe2 -57.8(5)
C18 C19 C20 C16 0.0(9)
Fe2 C19 C20 C16 59.8(6)
C18 C19 C20 Fe2 -59.8(6)
C17 C16 C20 C19 -1.4(9)
Fe2 C16 C20 C19 -61.2(6)
C17 C16 C20 Fe2 59.8(5)
C1 C5 C23 C3 -0.3(8)
Fe1 C5 C23 C3 -58.4(5)
C1 C5 C23 Fe1 58.1(5)
C2 C3 C23 C5 -0.1(9)
Fe1 C3 C23 C5 59.2(5)
C2 C3 C23 Fe1 -59.3(5)
